data_1563391
loop_
_publ_author_name
'Nie, Shanshan'
'Zhang, Yaobin'
'Liu, Bin'
'Li, Zuoxi'
'Hu, Huaiming'
'Xue, Ganglin'
'Fu, Feng'
'Wang, Jiwu'

_publ_section_title
;
 Two inorganic--organic hybrid materials based on polyoxometalate anions
 and methylene blue: Preparations, crystal structures and properties
;
_journal_issue 12
_journal_name_full 'Journal of Solid State Chemistry'
_journal_page_first 2957
_journal_page_last 2962
_journal_paper_doi 10.1016/j.jssc.2010.08.023
_journal_volume 183
_journal_year 2010
_chemical_formula_sum 'C38 H50 N8 O21 S2 W6'
_chemical_formula_weight 2122.08
_space_group_IT_number 2
_space_group_name_Hall '-P 1'
_space_group_name_H-M_alt 'P -1'
_symmetry_cell_setting triclinic
_symmetry_space_group_name_H-M 'P -1'
_atom_sites_solution_hydrogens geom
_atom_sites_solution_primary direct
_atom_sites_solution_secondary difmap
_audit_creation_method SHELXL-97
_cell_angle_alpha 89.777(2)
_cell_angle_beta 65.197(2)
_cell_angle_gamma 79.206(2)
_cell_formula_units_Z 1
_cell_length_a 10.3680(18)
_cell_length_b 11.703(2)
_cell_length_c 12.164(2)
_cell_measurement_temperature 296(2)
_cell_volume 1311.5(4)
_computing_cell_refinement 'Bruker SMART'
_computing_data_collection 'Bruker SMART'
_computing_data_reduction 'Bruker SAINT'
_computing_molecular_graphics 'Bruker SHELXTL'
_computing_publication_material 'Bruker SHELXTL'
_computing_structure_refinement 'SHELXL-97 (Sheldrick, 1997)'
_computing_structure_solution 'SHELXS-97 (Sheldrick, 1990)'
_diffrn_ambient_temperature 296(2)
_diffrn_measured_fraction_theta_full 0.978
_diffrn_measured_fraction_theta_max 0.978
_diffrn_radiation_monochromator graphite
_diffrn_radiation_source 'fine-focus sealed tube'
_diffrn_radiation_type MoK\a
_diffrn_radiation_wavelength 0.71073
_diffrn_reflns_av_R_equivalents 0.0295
_diffrn_reflns_av_sigmaI/netI 0.0583
_diffrn_reflns_limit_h_max 12
_diffrn_reflns_limit_h_min -9
_diffrn_reflns_limit_k_max 13
_diffrn_reflns_limit_k_min -12
_diffrn_reflns_limit_l_max 14
_diffrn_reflns_limit_l_min -14
_diffrn_reflns_number 6527
_diffrn_reflns_theta_full 25.10
_diffrn_reflns_theta_max 25.10
_diffrn_reflns_theta_min 1.85
_exptl_absorpt_coefficient_mu 13.266
_exptl_absorpt_correction_T_max 0.869
_exptl_absorpt_correction_T_min 0.799
_exptl_absorpt_correction_type multi-scan
_exptl_absorpt_process_details sadbas
_exptl_crystal_colour red
_exptl_crystal_density_diffrn 2.687
_exptl_crystal_density_method 'not measured'
_exptl_crystal_description block
_exptl_crystal_F_000 978
_exptl_crystal_size_max 0.16
_exptl_crystal_size_mid 0.14
_exptl_crystal_size_min 0.12
_refine_diff_density_max 2.782
_refine_diff_density_min -2.128
_refine_diff_density_rms 0.324
_refine_ls_extinction_coef 0.0000(2)
_refine_ls_extinction_expression Fc^*^=kFc[1+0.001xFc^2^\l^3^/sin(2\q)]^-1/4^
_refine_ls_extinction_method SHELXL
_refine_ls_goodness_of_fit_ref 0.988
_refine_ls_hydrogen_treatment constrn
_refine_ls_matrix_type full
_refine_ls_number_parameters 347
_refine_ls_number_reflns 4569
_refine_ls_number_restraints 0
_refine_ls_restrained_S_all 0.988
_refine_ls_R_factor_all 0.0616
_refine_ls_R_factor_gt 0.0499
_refine_ls_shift/su_max 2.177
_refine_ls_shift/su_mean 0.051
_refine_ls_structure_factor_coef Fsqd
_refine_ls_weighting_details 'calc w=1/[\s^2^(Fo^2^)+(0.1062P)^2^+1.6511P] where P=(Fo^2^+2Fc^2^)/3'
_refine_ls_weighting_scheme calc
_refine_ls_wR_factor_gt 0.1315
_refine_ls_wR_factor_ref 0.1542
_reflns_number_gt 3660
_reflns_number_total 4569
_reflns_threshold_expression >2sigma(I)
_cod_data_source_file JSSC-2010-183-2957.cif
_cod_data_source_block xb3515_0m
_cod_original_cell_volume 1311.4(4)
_cod_original_sg_symbol_H-M P-1
_cod_database_code 1563391

loop_
_symmetry_equiv_pos_as_xyz
'x, y, z'
'-x, -y, -z'

loop_
_atom_site_label
_atom_site_type_symbol
_atom_site_fract_x
_atom_site_fract_y
_atom_site_fract_z
_atom_site_U_iso_or_equiv
_atom_site_adp_type
_atom_site_occupancy
_atom_site_symmetry_multiplicity
_atom_site_calc_flag
_atom_site_refinement_flags
_atom_site_disorder_assembly
_atom_site_disorder_group
W1 W 0.17797(5) 0.37447(4) 1.03610(5) 0.0390(2) Uani 1 1 d . . .
W2 W 0.12319(6) 0.65120(4) 0.98216(5) 0.0406(2) Uani 1 1 d . . .
W3 W 0.12937(5) 0.44711(5) 0.79312(4) 0.0407(2) Uani 1 1 d . . .
O1 O 0.2438(10) 0.5203(8) 1.0127(8) 0.043(2) Uani 1 1 d . . .
O2 O 0.2056(10) 0.5781(9) 0.8177(8) 0.049(2) Uani 1 1 d . . .
O3 O 0.0378(9) 0.4405(8) 1.1960(8) 0.041(2) Uani 1 1 d . . .
O4 O 0.0000 0.5000 1.0000 0.033(3) Uani 1 2 d S . .
O5 O 0.2132(11) 0.7607(10) 0.9689(10) 0.058(3) Uani 1 1 d . . .
O6 O -0.0447(10) 0.7200(8) 0.9556(8) 0.044(2) Uani 1 1 d . . .
O7 O 0.2236(11) 0.4111(10) 0.6399(9) 0.062(3) Uani 1 1 d . . .
O8 O 0.2458(10) 0.3579(8) 0.8624(9) 0.048(2) Uani 1 1 d . . .
O9 O 0.3085(11) 0.2799(9) 1.0601(10) 0.061(3) Uani 1 1 d . . .
O10 O -0.0067(10) 0.6640(8) 1.1523(8) 0.043(2) Uani 1 1 d . . .
O11 O 0.4459(18) 0.1136(17) 0.3427(18) 0.121(6) Uani 1 1 d . . .
S1 S 1.0729(4) 0.1822(3) 0.5627(3) 0.0515(9) Uani 1 1 d . . .
C3 C 0.8982(12) 0.2529(11) 0.6615(12) 0.038(3) Uani 1 1 d . . .
C11 C 0.8968(15) 0.1967(13) 0.3508(14) 0.053(4) Uani 1 1 d . . .
H11 H 0.8887 0.2742 0.3326 0.064 Uiso 1 1 calc R . .
C4 C 0.7991(14) 0.1853(12) 0.7449(12) 0.042(3) Uani 1 1 d . . .
C7 C 0.9576(14) 0.0029(12) 0.6888(12) 0.042(3) Uani 1 1 d . . .
C8 C 1.0781(14) 0.0365(11) 0.5971(12) 0.043(3) Uani 1 1 d . . .
C1 C 0.7177(13) 0.4319(12) 0.7304(11) 0.044(3) Uani 1 1 d . . .
C2 C 0.8599(14) 0.3661(11) 0.6531(11) 0.039(3) Uani 1 1 d . . .
H2 H 0.9266 0.4039 0.5960 0.047 Uiso 1 1 calc R . .
C5 C 0.6580(13) 0.2485(13) 0.8201(14) 0.052(4) Uani 1 1 d . . .
H5 H 0.5898 0.2100 0.8745 0.063 Uiso 1 1 calc R . .
C6 C 0.6204(14) 0.3685(12) 0.8132(13) 0.049(3) Uani 1 1 d . . .
H6 H 0.5277 0.4084 0.8651 0.058 Uiso 1 1 calc R . .
C14 C 0.7786(14) 0.6134(13) 0.6385(15) 0.056(4) Uani 1 1 d . . .
H14A H 0.8669 0.6019 0.6488 0.085 Uiso 1 1 calc R . .
H14B H 0.7329 0.6947 0.6554 0.085 Uiso 1 1 calc R . .
H14C H 0.8003 0.5887 0.5564 0.085 Uiso 1 1 calc R . .
C13 C 0.5299(14) 0.6118(14) 0.7994(15) 0.057(4) Uani 1 1 d . . .
H13A H 0.4599 0.5719 0.7936 0.085 Uiso 1 1 calc R . .
H13B H 0.5184 0.6880 0.7710 0.085 Uiso 1 1 calc R . .
H13C H 0.5154 0.6192 0.8826 0.085 Uiso 1 1 calc R . .
C15 C 0.624(2) 0.3560(14) 0.4796(16) 0.079(6) Uani 1 1 d . . .
H15A H 0.6991 0.3923 0.4804 0.118 Uiso 1 1 calc R . .
H15B H 0.5315 0.3967 0.5397 0.118 Uiso 1 1 calc R . .
H15C H 0.6236 0.3588 0.4008 0.118 Uiso 1 1 calc R . .
C16 C 0.5231(19) 0.1904(15) 0.5990(17) 0.074(5) Uani 1 1 d . . .
H16A H 0.4912 0.1389 0.5588 0.112 Uiso 1 1 calc R . .
H16B H 0.4458 0.2563 0.6398 0.112 Uiso 1 1 calc R . .
H16C H 0.5498 0.1495 0.6573 0.112 Uiso 1 1 calc R . .
C12 C 0.7765(17) 0.1569(13) 0.4476(13) 0.054(4) Uani 1 1 d . . .
C10 C 1.2070(14) -0.0425(12) 0.5285(12) 0.044(3) Uani 1 1 d . . .
H10 H 1.2823 -0.0169 0.4659 0.053 Uiso 1 1 calc R . .
C9 C 0.9785(18) -0.1158(13) 0.7117(13) 0.054(4) Uani 1 1 d . . .
H9 H 0.9021 -0.1407 0.7737 0.065 Uiso 1 1 calc R . .
C19 C 0.564(4) 0.083(2) 0.284(4) 0.175(18) Uani 1 1 d . . .
H19 H 0.6212 0.1018 0.3197 0.210 Uiso 1 1 calc R . .
C18 C 0.599(5) 0.021(3) 0.089(5) 0.21(2) Uani 1 1 d . . .
H18A H 0.6825 -0.0049 0.0133 0.322 Uiso 1 1 calc R . .
H18B H 0.5494 0.0972 0.0823 0.322 Uiso 1 1 calc R . .
H18C H 0.5347 -0.0325 0.1060 0.322 Uiso 1 1 calc R . .
C17 C 0.786(5) -0.022(3) 0.153(4) 0.21(2) Uani 1 1 d . . .
H17A H 0.7970 -0.0262 0.2275 0.314 Uiso 1 1 calc R . .
H17B H 0.8489 0.0251 0.1003 0.314 Uiso 1 1 calc R . .
H17C H 0.8123 -0.0997 0.1136 0.314 Uiso 1 1 calc R . .
N2 N 0.6795(12) 0.5439(10) 0.7233(10) 0.047(3) Uani 1 1 d . . .
N1 N 0.8280(13) 0.0729(10) 0.7555(10) 0.048(3) Uani 1 1 d . . .
N4 N 0.6407(19) 0.0268(14) 0.1776(16) 0.078(4) Uani 1 1 d . . .
N3 N 0.6504(13) 0.2311(12) 0.5078(12) 0.061(3) Uani 1 1 d . . .

loop_
_atom_site_aniso_label
_atom_site_aniso_U_11
_atom_site_aniso_U_22
_atom_site_aniso_U_33
_atom_site_aniso_U_23
_atom_site_aniso_U_13
_atom_site_aniso_U_12
W1 0.0388(3) 0.0335(3) 0.0447(3) 0.0046(2) -0.0210(2) 0.0004(2)
W2 0.0422(3) 0.0329(3) 0.0493(3) 0.0049(2) -0.0215(3) -0.0084(2)
W3 0.0428(3) 0.0392(3) 0.0346(3) 0.0004(2) -0.0145(2) -0.0008(2)
O1 0.045(5) 0.038(5) 0.052(5) 0.004(4) -0.024(4) -0.015(4)
O2 0.045(5) 0.059(6) 0.045(5) 0.009(5) -0.019(4) -0.015(5)
O3 0.041(5) 0.043(5) 0.041(5) 0.003(4) -0.021(4) -0.007(4)
O4 0.028(5) 0.032(6) 0.037(6) -0.001(5) -0.017(5) 0.006(5)
O5 0.059(6) 0.055(6) 0.071(7) 0.008(5) -0.031(5) -0.028(5)
O6 0.053(5) 0.032(5) 0.051(5) 0.006(4) -0.027(4) -0.003(4)
O7 0.059(6) 0.071(7) 0.040(5) -0.001(5) -0.012(5) 0.002(5)
O8 0.043(5) 0.041(5) 0.053(6) 0.001(4) -0.016(4) 0.000(4)
O9 0.062(6) 0.046(6) 0.081(7) 0.007(5) -0.041(6) 0.001(5)
O10 0.056(5) 0.037(5) 0.035(5) 0.000(4) -0.015(4) -0.017(4)
O11 0.083(10) 0.108(13) 0.124(14) 0.024(11) -0.004(10) -0.006(10)
S1 0.0448(18) 0.0396(19) 0.055(2) 0.0108(16) -0.0106(16) -0.0010(15)
C3 0.030(6) 0.039(7) 0.048(7) 0.015(6) -0.018(5) -0.010(5)
C11 0.049(8) 0.039(8) 0.069(9) 0.015(7) -0.026(7) -0.001(6)
C4 0.042(7) 0.038(7) 0.047(7) 0.005(6) -0.025(6) 0.002(6)
C7 0.043(7) 0.039(7) 0.051(8) 0.012(6) -0.026(6) -0.013(6)
C8 0.050(7) 0.032(7) 0.045(7) 0.011(6) -0.016(6) -0.012(6)
C1 0.039(7) 0.054(9) 0.040(7) 0.001(6) -0.024(6) 0.005(6)
C2 0.044(7) 0.036(7) 0.034(6) 0.001(5) -0.014(6) -0.005(5)
C5 0.029(6) 0.049(8) 0.063(9) 0.008(7) -0.008(6) 0.001(6)
C6 0.032(6) 0.044(8) 0.056(8) 0.000(7) -0.004(6) -0.012(6)
C14 0.039(7) 0.045(8) 0.074(10) 0.022(7) -0.017(7) 0.000(6)
C13 0.038(7) 0.057(9) 0.077(11) 0.007(8) -0.027(7) -0.005(6)
C15 0.093(13) 0.044(9) 0.069(11) 0.019(8) -0.016(10) 0.010(9)
C16 0.071(11) 0.048(10) 0.081(12) 0.007(9) -0.019(9) 0.011(8)
C12 0.070(10) 0.043(8) 0.043(7) 0.002(6) -0.024(7) -0.001(7)
C10 0.036(7) 0.043(8) 0.052(8) 0.014(6) -0.018(6) -0.006(6)
C9 0.080(10) 0.037(8) 0.051(8) 0.016(6) -0.032(8) -0.016(7)
C19 0.19(4) 0.036(12) 0.19(4) 0.000(17) 0.01(3) -0.002(17)
C18 0.28(5) 0.14(3) 0.38(6) 0.07(4) -0.28(5) -0.08(3)
C17 0.26(5) 0.11(3) 0.32(6) 0.02(3) -0.19(5) -0.01(3)
N2 0.048(6) 0.042(7) 0.045(6) -0.001(5) -0.018(5) -0.002(5)
N1 0.062(7) 0.038(6) 0.044(6) 0.010(5) -0.023(6) -0.011(5)
N4 0.089(11) 0.054(9) 0.097(12) 0.011(9) -0.047(10) -0.010(8)
N3 0.055(7) 0.058(8) 0.058(7) -0.007(6) -0.020(6) 0.008(6)

loop_
_atom_type_symbol
_atom_type_description
_atom_type_scat_dispersion_real
_atom_type_scat_dispersion_imag
_atom_type_scat_source
O O 0.0106 0.0060 'International Tables Vol C Tables 4.2.6.8 and 6.1.1.4'
W W -0.8490 6.8722 'International Tables Vol C Tables 4.2.6.8 and 6.1.1.4'
S S 0.1246 0.1234 'International Tables Vol C Tables 4.2.6.8 and 6.1.1.4'
C C 0.0033 0.0016 'International Tables Vol C Tables 4.2.6.8 and 6.1.1.4'
N N 0.0061 0.0033 'International Tables Vol C Tables 4.2.6.8 and 6.1.1.4'
H H 0.0000 0.0000 'International Tables Vol C Tables 4.2.6.8 and 6.1.1.4'

loop_
_geom_angle_atom_site_label_1
_geom_angle_atom_site_label_2
_geom_angle_atom_site_label_3
_geom_angle
_geom_angle_site_symmetry_1
_geom_angle_site_symmetry_3
O9 W1 O6 103.0(5) . 2_567
O9 W1 O8 103.2(5) . .
O6 W1 O8 86.9(4) 2_567 .
O9 W1 O3 104.7(5) . .
O6 W1 O3 86.0(4) 2_567 .
O8 W1 O3 152.0(4) . .
O9 W1 O1 104.6(5) . .
O6 W1 O1 152.4(4) 2_567 .
O8 W1 O1 86.2(4) . .
O3 W1 O1 87.7(4) . .
O9 W1 O4 178.6(4) . .
O6 W1 O4 76.1(3) 2_567 .
O8 W1 O4 75.8(3) . .
O3 W1 O4 76.2(3) . .
O1 W1 O4 76.3(3) . .
O5 W2 O10 104.0(5) . .
O5 W2 O1 103.5(5) . .
O10 W2 O1 87.8(4) . .
O5 W2 O6 104.7(5) . .
O10 W2 O6 86.6(4) . .
O1 W2 O6 151.8(4) . .
O5 W2 O2 103.6(5) . .
O10 W2 O2 152.5(4) . .
O1 W2 O2 85.6(4) . .
O6 W2 O2 86.7(4) . .
O5 W2 O4 179.8(4) . .
O10 W2 O4 76.2(3) . .
O1 W2 O4 76.4(3) . .
O6 W2 O4 75.5(3) . .
O2 W2 O4 76.3(3) . .
O7 W3 O8 104.7(5) . .
O7 W3 O10 104.1(5) . 2_567
O8 W3 O10 86.6(4) . 2_567
O7 W3 O2 102.6(5) . .
O8 W3 O2 86.4(4) . .
O10 W3 O2 153.3(4) 2_567 .
O7 W3 O3 102.6(5) . 2_567
O8 W3 O3 152.7(4) . 2_567
O10 W3 O3 87.8(4) 2_567 2_567
O2 W3 O3 86.7(4) . 2_567
O7 W3 O4 178.8(4) . .
O8 W3 O4 76.3(3) . .
O10 W3 O4 76.6(2) 2_567 .
O2 W3 O4 76.7(3) . .
O3 W3 O4 76.4(3) 2_567 .
W2 O1 W1 117.2(4) . .
W3 O2 W2 116.7(5) . .
W3 O3 W1 117.2(4) 2_567 .
W3 O4 W3 180.0 . 2_567
W3 O4 W1 90.09(2) . 2_567
W3 O4 W1 89.91(2) 2_567 2_567
W3 O4 W1 89.91(2) . .
W3 O4 W1 90.09(2) 2_567 .
W1 O4 W1 180.00(2) 2_567 .
W3 O4 W2 89.71(2) . 2_567
W3 O4 W2 90.29(2) 2_567 2_567
W1 O4 W2 90.07(2) 2_567 2_567
W1 O4 W2 89.93(2) . 2_567
W3 O4 W2 90.29(2) . .
W3 O4 W2 89.71(2) 2_567 .
W1 O4 W2 89.93(2) 2_567 .
W1 O4 W2 90.07(2) . .
W2 O4 W2 180.0 2_567 .
W1 O6 W2 118.5(5) 2_567 .
W3 O8 W1 118.0(4) . .
W3 O10 W2 117.4(4) 2_567 .
C3 S1 C8 103.5(6) . .
C2 C3 C4 123.2(11) . .
C2 C3 S1 117.4(10) . .
C4 C3 S1 119.3(10) . .
C9 C11 C12 117.5(13) 2_756 .
N1 C4 C5 117.6(13) . .
N1 C4 C3 126.5(12) . .
C5 C4 C3 115.9(12) . .
N1 C7 C8 126.3(12) . .
N1 C7 C9 118.5(13) . .
C8 C7 C9 115.2(12) . .
C7 C8 C10 122.8(12) . .
C7 C8 S1 120.9(10) . .
C10 C8 S1 116.3(10) . .
N2 C1 C6 121.8(12) . .
N2 C1 C2 121.8(13) . .
C6 C1 C2 116.3(12) . .
C3 C2 C1 121.5(12) . .
C4 C5 C6 120.4(13) . .
C1 C6 C5 122.7(12) . .
N3 C12 C10 120.7(14) . 2_756
N3 C12 C11 119.9(14) . .
C10 C12 C11 119.3(13) 2_756 .
C12 C10 C8 120.5(13) 2_756 .
C11 C9 C7 124.6(14) 2_756 .
O11 C19 N4 136(5) . .
C1 N2 C14 123.4(11) . .
C1 N2 C13 122.2(12) . .
C14 N2 C13 114.4(11) . .
C4 N1 C7 123.4(12) . .
C18 N4 C19 126(3) . .
C18 N4 C17 118(3) . .
C19 N4 C17 115(3) . .
C12 N3 C16 120.8(14) . .
C12 N3 C15 122.8(14) . .
C16 N3 C15 116.1(12) . .

loop_
_geom_bond_atom_site_label_1
_geom_bond_atom_site_label_2
_geom_bond_distance
_geom_bond_site_symmetry_2
W1 O9 1.706(10) .
W1 O6 1.897(9) 2_567
W1 O8 1.924(10) .
W1 O3 1.927(9) .
W1 O1 1.931(9) .
W1 O4 2.3271(5) .
W2 O5 1.691(10) .
W2 O10 1.925(8) .
W2 O1 1.928(9) .
W2 O6 1.931(9) .
W2 O2 1.942(10) .
W2 O4 2.3282(6) .
W3 O7 1.711(9) .
W3 O8 1.906(10) .
W3 O10 1.911(9) 2_567
W3 O2 1.928(10) .
W3 O3 1.926(9) 2_567
W3 O4 2.3204(6) .
O3 W3 1.926(9) 2_567
O4 W3 2.3204(6) 2_567
O4 W1 2.3271(5) 2_567
O4 W2 2.3282(6) 2_567
O6 W1 1.897(9) 2_567
O10 W3 1.911(9) 2_567
O11 C19 1.11(4) .
S1 C3 1.741(12) .
S1 C8 1.751(13) .
C3 C2 1.327(17) .
C3 C4 1.461(18) .
C11 C9 1.37(2) 2_756
C11 C12 1.46(2) .
C4 N1 1.311(17) .
C4 C5 1.415(17) .
C7 N1 1.346(17) .
C7 C8 1.404(18) .
C7 C9 1.410(19) .
C8 C10 1.395(18) .
C1 N2 1.310(18) .
C1 C6 1.415(19) .
C1 C2 1.438(17) .
C5 C6 1.40(2) .
C14 N2 1.484(17) .
C13 N2 1.494(17) .
C15 N3 1.50(2) .
C16 N3 1.48(2) .
C12 N3 1.333(18) .
C12 C10 1.36(2) 2_756
C10 C12 1.36(2) 2_756
C9 C11 1.37(2) 2_756
C19 N4 1.30(4) .
C18 N4 1.33(4) .
C17 N4 1.41(4) .
